data_9008221
loop_
_publ_author_name
'Wenk, H. R.'

_publ_section_title
;
 The structure of wenkite
;
_journal_name_full 'Zeitschrift fur Kristallographie'
_journal_page_first 113
_journal_page_last 126
_journal_volume 137
_journal_year 1973
_chemical_compound_source 'Cava Mergozzoni, Candoglia, Norvara, Italy'
_chemical_formula_sum 'Al13.018 Ba3.96 Ca4.92 H4 O51.74 S3 Si6.982'
_chemical_name_mineral Wenkite
_space_group_IT_number 189
_symmetry_space_group_name_Hall 'P -6 -2'
_symmetry_space_group_name_H-M 'P -6 2 m'
_cell_angle_alpha 90
_cell_angle_beta 90
_cell_angle_gamma 120
_cell_formula_units_Z 1
_cell_length_a 13.515
_cell_length_b 13.515
_cell_length_c 7.465
_cell_volume 1180.844
_database_code_amcsd 0010743
_exptl_crystal_density_diffrn 3.117
_cod_original_formula_sum 'Ba3.96 Ca4.92 Al13.018 Si6.982 O51.74 S3 H4'
_cod_database_code 9008221

loop_
_space_group_symop_operation_xyz
x,y,z
-x,-x+y,z
-x+y,-x,-z
y,x,-z
-y,x-y,z
x-y,-y,z
x,y,-z
-x,-x+y,-z
-x+y,-x,z
y,x,z
-y,x-y,-z
x-y,-y,-z

loop_
_atom_site_aniso_label
_atom_site_aniso_U_11
_atom_site_aniso_U_22
_atom_site_aniso_U_33
_atom_site_aniso_U_12
_atom_site_aniso_U_13
_atom_site_aniso_U_23
Ba1 0.01457 0.01457 0.02936 0.00729 0.00000 0.00000
Ba2 0.01388 0.01388 0.04206 0.00694 0.00000 0.00000
Ca 0.03470 0.02290 0.03105 0.02082 0.00000 0.00000

loop_
_atom_site_label
_atom_site_fract_x
_atom_site_fract_y
_atom_site_fract_z
_atom_site_occupancy
_atom_site_U_iso_or_equiv
_atom_site_type_symbol
_atom_site_attached_hydrogens
Ba1 0.00000 0.00000 0.01500 0.48000 0.01520 Ba 0
Ba2 0.39270 0.00000 0.02120 0.50000 0.01330 Ba 0
Ca 0.22430 -0.27530 0.48800 0.41000 0.02280 Ca 0
Al1 0.13780 -0.30060 0.00000 0.65100 0.00849 Al 0
Si1 0.13780 -0.30060 0.00000 0.34900 0.00849 Si 0
Al2 0.33333 -0.33333 0.10300 0.32500 0.00507 Al 0
Si2 0.33333 -0.33333 0.10300 0.17500 0.00507 Si 0
Al3 0.13330 -0.13350 0.28200 0.65100 0.00950 Al 0
Si3 0.13330 -0.13350 0.28200 0.34900 0.00950 Si 0
O1 0.00000 -0.40000 0.00000 1.00000 0.02406 O 0
O2 0.20700 -0.37600 0.00000 1.00000 0.01773 O 0
O3 0.21600 0.00000 0.20800 1.00000 0.01773 O 0
O4 0.17900 -0.21500 0.18200 1.00000 0.02280 O 0
O5 0.00000 -0.17100 0.21900 1.00000 0.01900 O 0
O-H6 0.33333 0.66667 0.32000 0.50000 0.01267 O 1
O7 0.15000 -0.14400 0.50000 1.00000 0.01646 O 0
S1 0.48310 0.00000 0.50000 1.00000 0.01900 S 0
O8 0.43000 0.00000 0.32700 0.50000 0.08739 O 0
O9 0.49300 -0.40600 0.39400 0.50000 0.07346 O 0
O10 0.00000 -0.40800 0.50000 0.50000 0.06333 O 0
Wat 0.00000 0.00000 0.50000 0.24000 ? O 2

loop_
_cod_changelog_entry_id
_cod_changelog_entry_author
_cod_changelog_entry_date
_cod_changelog_entry_text
1
;cod-tools version 3.8.0
Id: cif_guess_AMCSD_atom_types 9581 2023-05-17 12:35:41Z saulius
;
2023-05-18T11:39:58+03:00
;Derived atom types and hydrogen counts
from atom names that follow the AMCSD naming convention
(Wat == water, O-H == hydroxyl).
;

loop_
_cod_related_entry_id
_cod_related_entry_database
_cod_related_entry_code
1 AMCSD 0010743
